data_1517296
loop_
_publ_author_name
'He, Chun-Ting'
'Liao, Pei-Qin'
'Zhou, Dong-Dong'
'Wang, Bao-Ying'
'Zhang, Wei-Xiong'
'Zhang, Jie-Peng'
'Chen, Xiao-Ming'

_publ_section_title
;
 Visualizing the distinctly different crystal-to-crystal structural
 dynamism and sorption behavior of interpenetration-direction isomeric
 coordination networks
;
_journal_issue 12
_journal_name_full 'Chem. Sci.'
_journal_page_first 4755
_journal_paper_doi 10.1039/C4SC01505C
_journal_volume 5
_journal_year 2014
_chemical_formula_sum 'C28 H30 N4 O6 Zn'
_chemical_formula_weight 583.93
_chemical_name_systematic
; 
 ? 
;
_space_group_IT_number 32
_symmetry_cell_setting orthorhombic
_symmetry_space_group_name_Hall 'P 2 -2ab'
_symmetry_space_group_name_H-M 'P b a 2'
_atom_sites_solution_hydrogens geom
_atom_sites_solution_primary direct
_atom_sites_solution_secondary difmap
_audit_creation_method SHELXL-97
_cell_angle_alpha 90.00
_cell_angle_beta 90.00
_cell_angle_gamma 90.00
_cell_formula_units_Z 2
_cell_length_a 11.2987(7)
_cell_length_b 14.6667(9)
_cell_length_c 8.2144(5)
_cell_measurement_temperature 123(2)
_cell_volume 1361.25(14)
_computing_structure_refinement 'SHELXL-97 (Sheldrick, 1997)'
_computing_structure_solution 'SHELXS-97 (Sheldrick, 1990)'
_diffrn_ambient_temperature 123(2)
_diffrn_measured_fraction_theta_full 0.997
_diffrn_measured_fraction_theta_max 0.997
_diffrn_measurement_device_type CCD
_diffrn_measurement_method '/w scan'
_diffrn_radiation_monochromator graphite
_diffrn_radiation_source 'fine-focus sealed tube'
_diffrn_radiation_type MoK\a
_diffrn_radiation_wavelength 0.71073
_diffrn_reflns_av_R_equivalents 0.0391
_diffrn_reflns_av_sigmaI/netI 0.0507
_diffrn_reflns_limit_h_max 12
_diffrn_reflns_limit_h_min -13
_diffrn_reflns_limit_k_max 18
_diffrn_reflns_limit_k_min -18
_diffrn_reflns_limit_l_max 10
_diffrn_reflns_limit_l_min -10
_diffrn_reflns_number 7872
_diffrn_reflns_theta_full 25.99
_diffrn_reflns_theta_max 25.99
_diffrn_reflns_theta_min 2.28
_exptl_absorpt_coefficient_mu 0.951
_exptl_absorpt_correction_T_max 0.8705
_exptl_absorpt_correction_T_min 0.7634
_exptl_absorpt_correction_type multi-scan
_exptl_absorpt_process_details SADABS
_exptl_crystal_colour colorless
_exptl_crystal_density_diffrn 1.425
_exptl_crystal_density_method 'not measured'
_exptl_crystal_description block
_exptl_crystal_F_000 608
_exptl_crystal_size_max 0.30
_exptl_crystal_size_mid 0.15
_exptl_crystal_size_min 0.15
_refine_diff_density_max 0.483
_refine_diff_density_min -0.443
_refine_diff_density_rms 0.081
_refine_ls_abs_structure_details 'Flack H D (1983), Acta Cryst. A39, 876-881'
_refine_ls_abs_structure_Flack 0.05(3)
_refine_ls_extinction_method none
_refine_ls_goodness_of_fit_ref 1.032
_refine_ls_hydrogen_treatment mixed
_refine_ls_matrix_type full
_refine_ls_number_parameters 176
_refine_ls_number_reflns 2569
_refine_ls_number_restraints 11
_refine_ls_restrained_S_all 1.033
_refine_ls_R_factor_all 0.0588
_refine_ls_R_factor_gt 0.0559
_refine_ls_shift/su_max 0.000
_refine_ls_shift/su_mean 0.000
_refine_ls_structure_factor_coef Fsqd
_refine_ls_weighting_details 'calc w=1/[\s^2^(Fo^2^)+(0.0234P)^2^+5.1963P] where P=(Fo^2^+2Fc^2^)/3'
_refine_ls_weighting_scheme calc
_refine_ls_wR_factor_gt 0.1237
_refine_ls_wR_factor_ref 0.1253
_reflns_number_gt 2429
_reflns_number_total 2569
_reflns_threshold_expression >2sigma(I)
_cod_data_source_file c4sc01505c2.cif
_cod_data_source_block 1
_cod_depositor_comments 'Adding full bibliography for 1517296--1517298.cif.'
_cod_original_sg_symbol_H-M Pba2
_cod_database_code 1517296

loop_
_symmetry_equiv_pos_as_xyz
'x, y, z'
'-x, -y, z'
'-x+1/2, y+1/2, z'
'x+1/2, -y+1/2, z'

loop_
_atom_site_label
_atom_site_type_symbol
_atom_site_fract_x
_atom_site_fract_y
_atom_site_fract_z
_atom_site_U_iso_or_equiv
_atom_site_adp_type
_atom_site_occupancy
_atom_site_symmetry_multiplicity
_atom_site_calc_flag
_atom_site_refinement_flags
_atom_site_disorder_assembly
_atom_site_disorder_group
Zn1 Zn 0.5000 0.5000 -0.04404(14) 0.02301(19) Uani 1 2 d S . .
O1 O 0.4424(3) 0.5922(2) 0.1071(5) 0.0289(8) Uani 1 1 d . . .
O2 O 0.3263(3) 0.6679(2) -0.0673(5) 0.0308(8) Uani 1 1 d . . .
N1 N 0.1303(4) 0.9582(3) 0.8015(5) 0.0249(9) Uani 1 1 d . . .
N2 N 0.1946(4) 1.0260(3) 0.7279(6) 0.0279(10) Uani 1 1 d . . .
H2A H 0.1977 1.0828 0.7621 0.034 Uiso 1 1 calc R . .
C1 C 0.3682(4) 0.6553(3) 0.0695(6) 0.0230(11) Uani 1 1 d . . .
C2 C 0.3325(5) 0.7180(3) 0.2065(7) 0.0257(11) Uani 1 1 d . . .
C3 C 0.2477(7) 0.7840(5) 0.1775(7) 0.0526(19) Uani 1 1 d . . .
H3A H 0.2114 0.7876 0.0733 0.063 Uiso 1 1 calc R . .
C4 C 0.2148(7) 0.8449(5) 0.2979(8) 0.057(2) Uani 1 1 d . . .
H4A H 0.1585 0.8911 0.2744 0.068 Uiso 1 1 calc R . .
C5 C 0.2634(4) 0.8391(3) 0.4530(8) 0.0272(9) Uani 1 1 d . . .
C6 C 0.3455(5) 0.7717(4) 0.4828(7) 0.0435(16) Uani 1 1 d . . .
H6A H 0.3789 0.7658 0.5884 0.052 Uiso 1 1 calc R . .
C7 C 0.3800(5) 0.7122(4) 0.3593(7) 0.0389(15) Uani 1 1 d . . .
H7A H 0.4375 0.6666 0.3817 0.047 Uiso 1 1 calc R . .
C8 C 0.2245(5) 0.9032(4) 0.5808(6) 0.0265(11) Uani 1 1 d . . .
C9 C 0.2523(6) 0.9940(4) 0.5961(6) 0.0331(12) Uani 1 1 d . . .
C10 C 0.1478(4) 0.8831(3) 0.7116(6) 0.0240(11) Uani 1 1 d . . .
C11 C 0.3352(6) 1.0530(4) 0.4993(7) 0.0459(17) Uani 1 1 d . . .
H11A H 0.3021 1.1146 0.4902 0.069 Uiso 1 1 calc R . .
H11B H 0.3454 1.0271 0.3903 0.069 Uiso 1 1 calc R . .
H11C H 0.4121 1.0559 0.5543 0.069 Uiso 1 1 calc R . .
C12 C 0.0944(5) 0.7936(3) 0.7527(7) 0.0310(12) Uani 1 1 d . . .
H12A H 0.0264 0.8030 0.8249 0.047 Uiso 1 1 calc R . .
H12B H 0.1534 0.7555 0.8078 0.047 Uiso 1 1 calc R . .
H12C H 0.0682 0.7633 0.6527 0.047 Uiso 1 1 calc R . .
C13 C 0.4947(18) 0.9494(4) -0.161(2) 0.087(5) Uiso 0.60 1 d PD . 1
H13A H 0.4531 0.9289 -0.2601 0.105 Uiso 0.60 1 calc PR . 1
H13B H 0.5745 0.9214 -0.1595 0.105 Uiso 0.60 1 calc PR . 1
C14 C 0.490(3) 0.9496(5) 0.123(2) 0.176(15) Uiso 0.60 1 d PD . 1
H14A H 0.5663 0.9174 0.1309 0.211 Uiso 0.60 1 calc PR . 1
H14B H 0.4412 0.9328 0.2185 0.211 Uiso 0.60 1 calc PR . 1
O3 O 0.4307(14) 0.9220(11) -0.021(3) 0.172(7) Uiso 0.60 1 d PD A 1
O5 O 0.5000 1.0000 0.161(2) 0.046(4) Uiso 0.40 2 d SPD . 2
O6 O 0.5000 1.0000 -0.191(3) 0.094(8) Uiso 0.40 2 d SPD . 2
C15 C 0.536(4) 0.9252(11) 0.067(3) 0.18(2) Uiso 0.40 1 d PD B 2
H15A H 0.5155 0.8685 0.1260 0.220 Uiso 0.40 1 calc PR B 2
H15B H 0.6234 0.9270 0.0561 0.220 Uiso 0.40 1 calc PR B 2
C16 C 0.483(4) 0.9212(6) -0.098(3) 0.119(12) Uiso 0.40 1 d PD B 2
H16A H 0.5181 0.8687 -0.1569 0.142 Uiso 0.40 1 calc PR B 2
H16B H 0.3974 0.9098 -0.0869 0.142 Uiso 0.40 1 calc PR B 2

loop_
_atom_site_aniso_label
_atom_site_aniso_U_11
_atom_site_aniso_U_22
_atom_site_aniso_U_33
_atom_site_aniso_U_23
_atom_site_aniso_U_13
_atom_site_aniso_U_12
Zn1 0.0298(4) 0.0217(3) 0.0175(3) 0.000 0.000 0.0014(4)
O1 0.031(2) 0.0316(18) 0.0247(19) -0.0088(16) -0.0063(17) 0.0127(16)
O2 0.0331(19) 0.0365(18) 0.023(2) -0.0082(16) -0.0022(18) 0.0073(15)
N1 0.020(2) 0.027(2) 0.027(2) -0.0052(18) -0.0043(19) 0.0010(18)
N2 0.031(3) 0.025(2) 0.028(2) -0.0063(17) 0.011(2) -0.0008(18)
C1 0.014(2) 0.027(2) 0.028(3) -0.007(2) -0.002(2) 0.000(2)
C2 0.024(3) 0.031(3) 0.022(3) -0.003(2) -0.005(2) 0.005(2)
C3 0.062(5) 0.070(4) 0.026(3) -0.023(3) -0.015(3) 0.034(4)
C4 0.069(5) 0.068(4) 0.033(3) -0.025(3) -0.023(3) 0.040(4)
C5 0.026(2) 0.031(2) 0.025(2) -0.003(3) 0.001(3) 0.0055(19)
C6 0.043(3) 0.063(4) 0.024(3) -0.015(3) -0.007(3) 0.023(3)
C7 0.032(3) 0.048(3) 0.037(3) -0.013(3) -0.009(3) 0.029(3)
C8 0.021(3) 0.033(3) 0.025(3) -0.002(2) -0.005(2) 0.009(2)
C9 0.043(3) 0.031(3) 0.026(3) -0.007(3) 0.004(2) 0.007(2)
C10 0.017(3) 0.031(2) 0.024(2) -0.007(2) -0.008(2) 0.010(2)
C11 0.059(4) 0.047(3) 0.032(4) -0.003(2) 0.020(3) -0.007(3)
C12 0.033(3) 0.032(3) 0.029(3) -0.005(2) -0.002(2) 0.004(2)

loop_
_atom_type_symbol
_atom_type_description
_atom_type_scat_dispersion_real
_atom_type_scat_dispersion_imag
_atom_type_scat_source
C C 0.0033 0.0016 'International Tables Vol C Tables 4.2.6.8 and 6.1.1.4'
H H 0.0000 0.0000 'International Tables Vol C Tables 4.2.6.8 and 6.1.1.4'
N N 0.0061 0.0033 'International Tables Vol C Tables 4.2.6.8 and 6.1.1.4'
O O 0.0106 0.0060 'International Tables Vol C Tables 4.2.6.8 and 6.1.1.4'
Zn Zn 0.2839 1.4301 'International Tables Vol C Tables 4.2.6.8 and 6.1.1.4'

loop_
_geom_angle_atom_site_label_1
_geom_angle_atom_site_label_2
_geom_angle_atom_site_label_3
_geom_angle
_geom_angle_site_symmetry_1
_geom_angle_site_symmetry_3
O1 Zn1 O1 100.8(2) . 2_665
O1 Zn1 N1 111.34(16) . 3_544
O1 Zn1 N1 115.45(17) 2_665 3_544
O1 Zn1 N1 115.45(17) . 4_564
O1 Zn1 N1 111.34(16) 2_665 4_564
N1 Zn1 N1 103.0(2) 3_544 4_564
C1 O1 Zn1 124.4(3) . .
C10 N1 N2 105.9(4) . .
C10 N1 Zn1 134.1(4) . 3_556
N2 N1 Zn1 116.1(3) . 3_556
C9 N2 N1 111.0(4) . .
C9 N2 H2A 124.5 . .
N1 N2 H2A 124.5 . .
O2 C1 O1 125.2(5) . .
O2 C1 C2 119.0(4) . .
O1 C1 C2 115.7(4) . .
C7 C2 C3 118.3(5) . .
C7 C2 C1 122.8(5) . .
C3 C2 C1 119.0(5) . .
C2 C3 C4 121.0(6) . .
C2 C3 H3A 119.5 . .
C4 C3 H3A 119.5 . .
C3 C4 C5 120.6(6) . .
C3 C4 H4A 119.7 . .
C5 C4 H4A 119.7 . .
C6 C5 C4 118.2(5) . .
C6 C5 C8 122.1(5) . .
C4 C5 C8 119.7(5) . .
C5 C6 C7 120.6(5) . .
C5 C6 H6A 119.7 . .
C7 C6 H6A 119.7 . .
C2 C7 C6 121.2(5) . .
C2 C7 H7A 119.4 . .
C6 C7 H7A 119.4 . .
C9 C8 C10 105.8(5) . .
C9 C8 C5 127.9(5) . .
C10 C8 C5 126.2(5) . .
N2 C9 C8 107.5(5) . .
N2 C9 C11 121.7(5) . .
C8 C9 C11 130.7(5) . .
N1 C10 C8 109.7(5) . .
N1 C10 C12 122.8(5) . .
C8 C10 C12 127.4(5) . .
C9 C11 H11A 109.5 . .
C9 C11 H11B 109.5 . .
H11A C11 H11B 109.5 . .
C9 C11 H11C 109.5 . .
H11A C11 H11C 109.5 . .
H11B C11 H11C 109.5 . .
C10 C12 H12A 109.5 . .
C10 C12 H12B 109.5 . .
H12A C12 H12B 109.5 . .
C10 C12 H12C 109.5 . .
H12A C12 H12C 109.5 . .
H12B C12 H12C 109.5 . .
O3 C13 C13 108.9(12) . 2_675
O3 C13 H13A 109.9 . .
C13 C13 H13A 109.9 2_675 .
O3 C13 H13B 109.9 . .
C13 C13 H13B 109.9 2_675 .
H13A C13 H13B 108.3 . .
O3 C14 C14 110.9(16) . 2_675
O3 C14 H14A 109.5 . .
C14 C14 H14A 109.5 2_675 .
O3 C14 H14B 109.5 . .
C14 C14 H14B 109.5 2_675 .
H14A C14 H14B 108.0 . .
C14 O3 C13 110.8(10) . .
C15 O5 C15 113.1(13) . 2_675
C16 O6 C16 113.6(14) 2_675 .
O5 C15 C16 114.7(15) . .
O5 C15 H15A 108.6 . .
C16 C15 H15A 108.6 . .
O5 C15 H15B 108.6 . .
C16 C15 H15B 108.6 . .
H15A C15 H15B 107.6 . .
O6 C16 C15 114.5(15) . .
O6 C16 H16A 108.6 . .
C15 C16 H16A 108.6 . .
O6 C16 H16B 108.6 . .
C15 C16 H16B 108.6 . .
H16A C16 H16B 107.6 . .

loop_
_geom_bond_atom_site_label_1
_geom_bond_atom_site_label_2
_geom_bond_distance
_geom_bond_site_symmetry_2
Zn1 O1 1.948(3) .
Zn1 O1 1.948(3) 2_665
Zn1 N1 2.038(4) 3_544
Zn1 N1 2.038(4) 4_564
O1 C1 1.285(6) .
O2 C1 1.234(6) .
N1 C10 1.342(6) .
N1 N2 1.371(6) .
N1 Zn1 2.038(4) 3_556
N2 C9 1.348(7) .
N2 H2A 0.8800 .
C1 C2 1.508(7) .
C2 C7 1.368(7) .
C2 C3 1.383(8) .
C3 C4 1.384(8) .
C3 H3A 0.9500 .
C4 C5 1.390(9) .
C4 H4A 0.9500 .
C5 C6 1.377(7) .
C5 C8 1.476(7) .
C6 C7 1.395(7) .
C6 H6A 0.9500 .
C7 H7A 0.9500 .
C8 C9 1.375(7) .
C8 C10 1.412(7) .
C9 C11 1.503(8) .
C10 C12 1.483(7) .
C11 H11A 0.9800 .
C11 H11B 0.9800 .
C11 H11C 0.9800 .
C12 H12A 0.9800 .
C12 H12B 0.9800 .
C12 H12C 0.9800 .
C13 O3 1.414(10) .
C13 C13 1.488(10) 2_675
C13 H13A 0.9900 .
C13 H13B 0.9900 .
C14 O3 1.413(10) .
C14 C14 1.497(10) 2_675
C14 H14A 0.9900 .
C14 H14B 0.9900 .
O5 C15 1.403(9) .
O5 C15 1.403(9) 2_675
O6 C16 1.400(10) 2_675
O6 C16 1.400(10) .
C15 C16 1.481(10) .
C15 H15A 0.9900 .
C15 H15B 0.9900 .
C16 H16A 0.9900 .
C16 H16B 0.9900 .
